data_7023109
loop_
_publ_author_name
'Gurnani, Chitra'
'Hector, Andrew L.'
'Jager, Edward'
'Levason, William'
'Pugh, David'
'Reid, Gillian'

_publ_section_title
;
 Tin(II) fluoride vs. tin(II) chloride--a comparison of their coordination
 chemistry with neutral ligands.
;
_journal_issue 23
_journal_name_full 'Dalton transactions (Cambridge, England : 2003)'
_journal_page_first 8364
_journal_page_last 8374
_journal_paper_doi 10.1039/c3dt50743b
_journal_volume 42
_journal_year 2013
_chemical_formula_moiety 'C6 H18 Cl2 O2 P2 Sn'
_chemical_formula_sum 'C6 H18 Cl2 O2 P2 Sn'
_chemical_formula_weight 373.73
_chemical_name_systematic
;
?
;
_space_group_IT_number 14
_symmetry_cell_setting monoclinic
_symmetry_Int_Tables_number 14
_symmetry_space_group_name_Hall '-P 2ybc'
_symmetry_space_group_name_H-M 'P 1 21/c 1'
_atom_sites_solution_hydrogens geom
_atom_sites_solution_primary direct
_atom_sites_solution_secondary difmap
_audit_creation_method SHELXL-97
_cell_angle_alpha 90.00
_cell_angle_beta 94.088(4)
_cell_angle_gamma 90.00
_cell_formula_units_Z 4
_cell_length_a 8.5766(18)
_cell_length_b 14.069(3)
_cell_length_c 11.918(3)
_cell_measurement_reflns_used 5294
_cell_measurement_temperature 100(2)
_cell_measurement_theta_max 27.5
_cell_measurement_theta_min 2.2
_cell_volume 1434.4(6)
_computing_cell_refinement
;
CrystalClear-SM Expert 2.0 r7 (Rigaku, 2011)
;
_computing_data_collection
;
CrystalClear-SM Expert 2.0 r7 (Rigaku, 2011)
;
_computing_data_reduction
;
CrystalClear-SM Expert 2.0 r7 (Rigaku, 2011)
;
_computing_molecular_graphics 'ORTEP-3 (Farrugia, 1997)'
_computing_publication_material 'PLATON (Spek, 2003), WinGX (Farrugia, 1999) and enCIFer (Allen et al., 2004).'
_computing_structure_refinement 'SHELXL-97 (Sheldrick, 2008)'
_computing_structure_solution 'SHELXS-97 (Sheldrick, 1997)'
_diffrn_ambient_temperature 100(2)
_diffrn_detector CCD
_diffrn_detector_area_resol_mean 28.5714
_diffrn_measured_fraction_theta_full 0.995
_diffrn_measured_fraction_theta_max 0.995
_diffrn_measurement_device
;
AFC12 (Right): Kappa 3 circle
;
_diffrn_measurement_device_type
;
Rigaku Saturn724+ (2x2 bin mode)
;
_diffrn_measurement_method 'profile data from \w-scans'
_diffrn_measurement_specimen_support Fiber
_diffrn_radiation_monochromator Confocal
_diffrn_radiation_type MoK\a
_diffrn_radiation_wavelength 0.71073
_diffrn_reflns_av_R_equivalents 0.0233
_diffrn_reflns_av_sigmaI/netI 0.0348
_diffrn_reflns_limit_h_max 10
_diffrn_reflns_limit_h_min -11
_diffrn_reflns_limit_k_max 18
_diffrn_reflns_limit_k_min -17
_diffrn_reflns_limit_l_max 8
_diffrn_reflns_limit_l_min -15
_diffrn_reflns_number 7851
_diffrn_reflns_theta_full 27.48
_diffrn_reflns_theta_max 27.48
_diffrn_reflns_theta_min 3.18
_diffrn_source 'Sealed Tube'
_diffrn_source_current 24.0
_diffrn_source_power 1.2
_diffrn_source_voltage 50.0
_exptl_absorpt_coefficient_mu 2.351
_exptl_absorpt_correction_T_max 0.8915
_exptl_absorpt_correction_T_min 0.8527
_exptl_absorpt_correction_type multi-scan
_exptl_absorpt_process_details 'CrystalClear-SM Expert 2.0 r7 (Rigaku, 2011)'
_exptl_crystal_colour colourless
_exptl_crystal_density_diffrn 1.731
_exptl_crystal_density_method 'not measured'
_exptl_crystal_description prism
_exptl_crystal_F_000 736
_exptl_crystal_size_max 0.07
_exptl_crystal_size_mid 0.06
_exptl_crystal_size_min 0.05
_refine_diff_density_max 0.781
_refine_diff_density_min -0.359
_refine_diff_density_rms 0.082
_refine_ls_extinction_method none
_refine_ls_goodness_of_fit_ref 1.027
_refine_ls_hydrogen_treatment constr
_refine_ls_matrix_type full
_refine_ls_number_parameters 124
_refine_ls_number_reflns 3264
_refine_ls_number_restraints 0
_refine_ls_restrained_S_all 1.027
_refine_ls_R_factor_all 0.0259
_refine_ls_R_factor_gt 0.0216
_refine_ls_shift/su_max 0.048
_refine_ls_shift/su_mean 0.005
_refine_ls_structure_factor_coef Fsqd
_refine_ls_weighting_details 'calc w=1/[\s^2^(Fo^2^)+(0.0185P)^2^+0.0000P] where P=(Fo^2^+2Fc^2^)/3'
_refine_ls_weighting_scheme calc
_refine_ls_wR_factor_gt 0.0426
_refine_ls_wR_factor_ref 0.0439
_reflns_number_gt 2972
_reflns_number_total 3264
_reflns_threshold_expression >2\s(I)
_cod_data_source_file c3dt50743b.txt
_cod_data_source_block '[SnCl2(OPMe3)2]'
_cod_depositor_comments
;
The following automatic conversions were performed:

'_symmetry_cell_setting' value 'Monoclinic' changed to 'monoclinic'
according to /home/saulius/struct/CIF-dictionaries/cif_core.dic
dictionary named 'cif_core.dic' version 2.4.2 from 2011-04-26.

Automatic conversion script
Id: cif_fix_values 1891 2012-01-12 08:04:46Z andrius 
;
_cod_original_cell_volume 1434.4(5)
_cod_original_sg_symbol_H-M P21/c
_cod_database_code 7023109

loop_
_symmetry_equiv_pos_as_xyz
'x, y, z'
'-x, y+1/2, -z+1/2'
'-x, -y, -z'
'x, -y-1/2, z-1/2'

loop_
_atom_site_label
_atom_site_type_symbol
_atom_site_fract_x
_atom_site_fract_y
_atom_site_fract_z
_atom_site_U_iso_or_equiv
_atom_site_adp_type
_atom_site_occupancy
_atom_site_symmetry_multiplicity
_atom_site_calc_flag
_atom_site_refinement_flags
C1 C 0.4200(2) 0.29519(15) 0.00836(19) 0.0172(5) Uani 1 1 d .
H1A H 0.4362 0.3049 0.0898 0.026 Uiso 1 1 calc R
H1B H 0.3131 0.3136 -0.0172 0.026 Uiso 1 1 calc R
H1C H 0.4945 0.3342 -0.0300 0.026 Uiso 1 1 calc R
C2 C 0.4142(2) 0.16219(17) -0.17210(19) 0.0229(5) Uani 1 1 d .
H2A H 0.4954 0.1965 -0.2095 0.034 Uiso 1 1 calc R
H2B H 0.3116 0.1893 -0.1953 0.034 Uiso 1 1 calc R
H2C H 0.4160 0.0949 -0.1933 0.034 Uiso 1 1 calc R
C3 C 0.3020(3) 0.10768(18) 0.0406(2) 0.0272(6) Uani 1 1 d .
H3A H 0.3133 0.0399 0.0242 0.041 Uiso 1 1 calc R
H3B H 0.1988 0.1296 0.0106 0.041 Uiso 1 1 calc R
H3C H 0.3125 0.1177 0.1222 0.041 Uiso 1 1 calc R
C4 C 0.7157(2) 0.47487(15) 0.1035(2) 0.0209(5) Uani 1 1 d .
H4A H 0.7016 0.4639 0.0222 0.031 Uiso 1 1 calc R
H4B H 0.7644 0.5371 0.1177 0.031 Uiso 1 1 calc R
H4C H 0.6137 0.4733 0.1357 0.031 Uiso 1 1 calc R
C5 C 1.0212(2) 0.39127(17) 0.10567(19) 0.0217(5) Uani 1 1 d .
H5A H 1.0918 0.3426 0.1391 0.032 Uiso 1 1 calc R
H5B H 1.0671 0.4543 0.1198 0.032 Uiso 1 1 calc R
H5C H 1.0055 0.3807 0.0244 0.032 Uiso 1 1 calc R
C6 C 0.8711(2) 0.41185(17) 0.31184(18) 0.0206(5) Uani 1 1 d .
H6A H 0.7724 0.4072 0.3482 0.031 Uiso 1 1 calc R
H6B H 0.9124 0.4766 0.3202 0.031 Uiso 1 1 calc R
H6C H 0.9467 0.3669 0.3472 0.031 Uiso 1 1 calc R
P1 P 0.44968(6) 0.17293(4) -0.02347(5) 0.01375(12) Uani 1 1 d .
P2 P 0.83804(6) 0.38442(4) 0.16680(5) 0.01338(12) Uani 1 1 d .
O1 O 0.61101(15) 0.13659(11) 0.01304(13) 0.0186(3) Uani 1 1 d .
O2 O 0.76014(15) 0.28762(10) 0.14893(13) 0.0162(3) Uani 1 1 d .
Cl1 Cl 1.05516(6) 0.18482(4) 0.30520(5) 0.02384(13) Uani 1 1 d .
Cl2 Cl 0.65213(6) 0.09480(4) 0.28495(5) 0.02657(13) Uani 1 1 d .
Sn1 Sn 0.827513(15) 0.142495(10) 0.138963(13) 0.01400(5) Uani 1 1 d .

loop_
_atom_site_aniso_label
_atom_site_aniso_U_11
_atom_site_aniso_U_22
_atom_site_aniso_U_33
_atom_site_aniso_U_23
_atom_site_aniso_U_13
_atom_site_aniso_U_12
C1 0.0173(10) 0.0147(11) 0.0191(12) -0.0011(10) -0.0025(8) 0.0025(8)
C2 0.0214(11) 0.0291(13) 0.0177(13) -0.0047(11) -0.0033(9) 0.0030(9)
C3 0.0256(12) 0.0219(13) 0.0348(16) 0.0008(12) 0.0079(10) -0.0071(10)
C4 0.0228(11) 0.0122(12) 0.0272(14) 0.0029(10) -0.0022(9) -0.0011(9)
C5 0.0183(10) 0.0271(13) 0.0200(13) -0.0003(11) 0.0045(9) -0.0006(9)
C6 0.0209(11) 0.0244(13) 0.0164(12) -0.0035(11) 0.0014(9) -0.0032(9)
P1 0.0124(2) 0.0143(3) 0.0141(3) -0.0012(2) -0.0015(2) 0.0000(2)
P2 0.0130(2) 0.0128(3) 0.0142(3) -0.0003(2) -0.0001(2) -0.00148(19)
O1 0.0149(7) 0.0204(9) 0.0198(9) -0.0041(7) -0.0044(6) 0.0032(6)
O2 0.0148(7) 0.0114(8) 0.0218(9) -0.0016(7) -0.0036(6) -0.0007(6)
Cl1 0.0214(3) 0.0240(3) 0.0243(3) 0.0019(3) -0.0103(2) 0.0011(2)
Cl2 0.0313(3) 0.0270(3) 0.0220(3) 0.0045(3) 0.0066(2) -0.0052(2)
Sn1 0.01379(7) 0.01390(8) 0.01401(8) -0.00087(7) -0.00119(5) 0.00294(6)

loop_
_atom_type_symbol
_atom_type_description
_atom_type_scat_dispersion_real
_atom_type_scat_dispersion_imag
_atom_type_scat_source
C C 0.0033 0.0016 'International Tables Vol C Tables 4.2.6.8 and 6.1.1.4'
H H 0.0000 0.0000 'International Tables Vol C Tables 4.2.6.8 and 6.1.1.4'
O O 0.0106 0.0060 'International Tables Vol C Tables 4.2.6.8 and 6.1.1.4'
P P 0.1023 0.0942 'International Tables Vol C Tables 4.2.6.8 and 6.1.1.4'
Cl Cl 0.1484 0.1585 'International Tables Vol C Tables 4.2.6.8 and 6.1.1.4'
Sn Sn -0.6537 1.4246 'International Tables Vol C Tables 4.2.6.8 and 6.1.1.4'

loop_
_geom_angle_atom_site_label_1
_geom_angle_atom_site_label_2
_geom_angle_atom_site_label_3
_geom_angle
P1 C1 H1A 109.5
P1 C1 H1B 109.5
H1A C1 H1B 109.5
P1 C1 H1C 109.5
H1A C1 H1C 109.5
H1B C1 H1C 109.5
P1 C2 H2A 109.5
P1 C2 H2B 109.5
H2A C2 H2B 109.5
P1 C2 H2C 109.5
H2A C2 H2C 109.5
H2B C2 H2C 109.5
P1 C3 H3A 109.5
P1 C3 H3B 109.5
H3A C3 H3B 109.5
P1 C3 H3C 109.5
H3A C3 H3C 109.5
H3B C3 H3C 109.5
P2 C4 H4A 109.5
P2 C4 H4B 109.5
H4A C4 H4B 109.5
P2 C4 H4C 109.5
H4A C4 H4C 109.5
H4B C4 H4C 109.5
P2 C5 H5A 109.5
P2 C5 H5B 109.5
H5A C5 H5B 109.5
P2 C5 H5C 109.5
H5A C5 H5C 109.5
H5B C5 H5C 109.5
P2 C6 H6A 109.5
P2 C6 H6B 109.5
H6A C6 H6B 109.5
P2 C6 H6C 109.5
H6A C6 H6C 109.5
H6B C6 H6C 109.5
O1 P1 C3 111.55(11)
O1 P1 C2 110.24(10)
C3 P1 C2 107.82(12)
O1 P1 C1 114.02(9)
C3 P1 C1 106.84(11)
C2 P1 C1 106.04(11)
O2 P2 C6 111.61(10)
O2 P2 C5 112.43(10)
C6 P2 C5 107.61(10)
O2 P2 C4 109.84(9)
C6 P2 C4 107.79(11)
C5 P2 C4 107.35(11)
P1 O1 Sn1 148.74(9)
P2 O2 Sn1 138.30(8)
O2 Sn1 O1 82.04(5)
O2 Sn1 Cl2 92.29(4)
O1 Sn1 Cl2 86.91(4)
O2 Sn1 Cl1 86.19(4)
O1 Sn1 Cl1 167.48(4)
Cl2 Sn1 Cl1 89.32(3)

loop_
_geom_bond_atom_site_label_1
_geom_bond_atom_site_label_2
_geom_bond_distance
C1 P1 1.784(2)
C1 H1A 0.9800
C1 H1B 0.9800
C1 H1C 0.9800
C2 P1 1.782(2)
C2 H2A 0.9800
C2 H2B 0.9800
C2 H2C 0.9800
C3 P1 1.780(2)
C3 H3A 0.9800
C3 H3B 0.9800
C3 H3C 0.9800
C4 P2 1.783(2)
C4 H4A 0.9800
C4 H4B 0.9800
C4 H4C 0.9800
C5 P2 1.781(2)
C5 H5A 0.9800
C5 H5B 0.9800
C5 H5C 0.9800
C6 P2 1.774(2)
C6 H6A 0.9800
C6 H6B 0.9800
C6 H6C 0.9800
P1 O1 1.5098(14)
P2 O2 1.5252(15)
O1 Sn1 2.3043(14)
O2 Sn1 2.1275(15)
Cl1 Sn1 2.7460(6)
Cl2 Sn1 2.4725(7)

loop_
_geom_torsion_atom_site_label_1
_geom_torsion_atom_site_label_2
_geom_torsion_atom_site_label_3
_geom_torsion_atom_site_label_4
_geom_torsion
C3 P1 O1 Sn1 -88.8(2)
C2 P1 O1 Sn1 151.39(18)
C1 P1 O1 Sn1 32.3(2)
C6 P2 O2 Sn1 -86.57(16)
C5 P2 O2 Sn1 34.47(18)
C4 P2 O2 Sn1 153.94(13)
P2 O2 Sn1 O1 -146.80(15)
P2 O2 Sn1 Cl2 126.64(14)
P2 O2 Sn1 Cl1 37.48(14)
P1 O1 Sn1 O2 -31.63(18)
P1 O1 Sn1 Cl2 61.11(18)
P1 O1 Sn1 Cl1 -11.5(4)
